data_4037186
loop_
_publ_author_name
'Chan, Chieh-Kai'
'Chan, Yi-Ling'
'Tsai, Yu-Lin'
'Chang, Meng-Yang'

_publ_section_title
;
 One-Pot Synthesis of 2-Cyano-1,4-diketones: Applications to Synthesis of
 Cyanosubstituted Furans, Pyrroles, and Dihydropyridazines.
;
_journal_issue 17
_journal_name_full 'The Journal of organic chemistry'
_journal_page_first 8112
_journal_page_last 8120
_journal_paper_doi 10.1021/acs.joc.6b01672
_journal_volume 81
_journal_year 2016
_chemical_formula_sum 'C17 H13 N3'
_chemical_formula_weight 259.30
_space_group_crystal_system monoclinic
_space_group_IT_number 14
_space_group_name_Hall '-P 2ybc'
_space_group_name_H-M_alt 'P 1 21/c 1'
_atom_sites_solution_hydrogens mixed
_audit_creation_method SHELXL-2014/6
_cell_angle_alpha 90
_cell_angle_beta 96.808(4)
_cell_angle_gamma 90
_cell_formula_units_Z 4
_cell_length_a 26.157(2)
_cell_length_b 7.4363(5)
_cell_length_c 6.8127(5)
_cell_measurement_reflns_used 1525
_cell_measurement_temperature 100(2)
_cell_measurement_theta_max 25.6607
_cell_measurement_theta_min 2.3525
_cell_volume 1315.80(17)
_computing_cell_refinement 'SAINT V8.34A (Bruker AXS Inc., 2013)'
_computing_data_collection 'APEX2 (Bruker AXS, 2010)'
_computing_data_reduction 'SAINT V8.34A (Bruker AXS Inc., 2013)'
_computing_molecular_graphics 'SHELXTL (Sheldrick, 2008)'
_computing_publication_material SHELXTL
_computing_structure_refinement 'SHELXL-2014 (Sheldrick, 2014)'
_diffrn_ambient_temperature 100(2)
_diffrn_detector_area_resol_mean 8.3333
_diffrn_measured_fraction_theta_full 0.992
_diffrn_measured_fraction_theta_max 0.990
_diffrn_measurement_device_type 'Bruker APEX-II CCD'
_diffrn_measurement_method '\f and \w scans'
_diffrn_radiation_type MoK\a
_diffrn_radiation_wavelength 0.71073
_diffrn_reflns_av_R_equivalents 0.0393
_diffrn_reflns_av_unetI/netI 0.0482
_diffrn_reflns_Laue_measured_fraction_full 0.992
_diffrn_reflns_Laue_measured_fraction_max 0.990
_diffrn_reflns_limit_h_max 32
_diffrn_reflns_limit_h_min -32
_diffrn_reflns_limit_k_max 9
_diffrn_reflns_limit_k_min -9
_diffrn_reflns_limit_l_max 8
_diffrn_reflns_limit_l_min -8
_diffrn_reflns_number 9400
_diffrn_reflns_point_group_measured_fraction_full 0.992
_diffrn_reflns_point_group_measured_fraction_max 0.990
_diffrn_reflns_theta_full 25.242
_diffrn_reflns_theta_max 26.439
_diffrn_reflns_theta_min 0.784
_exptl_absorpt_coefficient_mu 0.080
_exptl_absorpt_correction_T_max 0.9485
_exptl_absorpt_correction_T_min 0.8603
_exptl_absorpt_correction_type multi-scan
_exptl_absorpt_process_details 'SADABS V2014/3 (Bruker AXS Inc.)'
_exptl_crystal_colour Colorless
_exptl_crystal_density_diffrn 1.309
_exptl_crystal_density_meas ?
_exptl_crystal_density_method 'not measured'
_exptl_crystal_description Columnar
_exptl_crystal_F_000 544
_exptl_crystal_size_max 0.10
_exptl_crystal_size_mid 0.03
_exptl_crystal_size_min 0.03
_refine_diff_density_max 0.246
_refine_diff_density_min -0.344
_refine_diff_density_rms 0.085
_refine_ls_extinction_method none
_refine_ls_goodness_of_fit_ref 1.090
_refine_ls_hydrogen_treatment constr
_refine_ls_matrix_type full
_refine_ls_number_parameters 181
_refine_ls_number_reflns 2697
_refine_ls_number_restraints 0
_refine_ls_restrained_S_all 1.090
_refine_ls_R_factor_all 0.0715
_refine_ls_R_factor_gt 0.0464
_refine_ls_shift/su_max 0.000
_refine_ls_shift/su_mean 0.000
_refine_ls_structure_factor_coef Fsqd
_refine_ls_weighting_details 'w=1/[\s^2^(Fo^2^)+(0.0733P)^2^+0.2435P] where P=(Fo^2^+2Fc^2^)/3'
_refine_ls_weighting_scheme calc
_refine_ls_wR_factor_gt 0.1145
_refine_ls_wR_factor_ref 0.1457
_reflns_Friedel_coverage 0.000
_reflns_number_gt 2003
_reflns_number_total 2697
_reflns_threshold_expression 'I > 2\s(I)'
_cod_data_source_file jo6b01672_si_002.cif
_cod_data_source_block 150339lt
_cod_depositor_comments
;
The following automatic conversions were performed:

data item '_exptl_crystal_density_meas' value 'not measured' was
changed to '?' -- the value is perceived as not measured.

Automatic conversion script
Id: cif_fix_values 6909 2019-04-08 15:41:33Z antanas 
;
_cod_original_cell_volume 1315.79(17)
_cod_original_sg_symbol_H-M 'P 21/c'
_cod_database_code 4037186
_shelx_space_group_comment
;
The symmetry employed for this shelxl refinement is uniquely defined
by the following loop, which should always be used as a source of
symmetry information in preference to the above space-group names.
They are only intended as comments.
;
_shelxl_version_number 2014/6

loop_
_space_group_symop_operation_xyz
'x, y, z'
'-x, y+1/2, -z+1/2'
'-x, -y, -z'
'x, -y-1/2, z-1/2'

loop_
_atom_site_label
_atom_site_type_symbol
_atom_site_fract_x
_atom_site_fract_y
_atom_site_fract_z
_atom_site_U_iso_or_equiv
_atom_site_adp_type
_atom_site_occupancy
_atom_site_site_symmetry_order
_atom_site_calc_flag
_atom_site_refinement_flags_posn
_atom_site_refinement_flags_adp
C1 C 0.14180(7) 0.5031(3) 0.1821(3) 0.0156(4) Uani 1 1 d . .
C2 C 0.19426(7) 0.4991(3) 0.1227(3) 0.0153(4) Uani 1 1 d . .
C3 C 0.29868(7) 0.5193(2) 0.1161(3) 0.0141(4) Uani 1 1 d . .
C4 C 0.35542(7) 0.5085(2) 0.1572(3) 0.0143(4) Uani 1 1 d . .
C5 C 0.38659(7) 0.6207(3) 0.0576(3) 0.0160(4) Uani 1 1 d . .
H5 H 0.3713 0.7021 -0.0395 0.019 Uiso 1 1 calc R U
C6 C 0.43980(8) 0.6139(3) 0.0998(3) 0.0194(5) Uani 1 1 d . .
H6 H 0.4606 0.6916 0.0322 0.023 Uiso 1 1 calc R U
C7 C 0.46274(8) 0.4944(3) 0.2400(3) 0.0195(5) Uani 1 1 d . .
H7 H 0.4991 0.4907 0.2695 0.023 Uiso 1 1 calc R U
C8 C 0.12900(8) 0.3983(3) 0.3394(3) 0.0205(5) Uani 1 1 d . .
H8 H 0.1548 0.3277 0.4131 0.025 Uiso 1 1 calc R U
C9 C 0.07915(8) 0.3961(3) 0.3891(3) 0.0222(5) Uani 1 1 d . .
H9 H 0.0709 0.3233 0.4955 0.027 Uiso 1 1 calc R U
C10 C 0.27041(7) 0.6720(2) 0.0757(3) 0.0144(4) Uani 1 1 d . .
C11 C 0.21409(7) 0.6487(3) 0.0021(3) 0.0170(4) Uani 1 1 d . .
H11A H 0.2097 0.6168 -0.1400 0.020 Uiso 1 1 calc R U
H11B H 0.1950 0.7614 0.0195 0.020 Uiso 1 1 calc R U
C12 C 0.29109(7) 0.8471(3) 0.1036(3) 0.0147(4) Uani 1 1 d . .
C13 C 0.37879(7) 0.3867(3) 0.2961(3) 0.0168(4) Uani 1 1 d . .
H13 H 0.3581 0.3078 0.3628 0.020 Uiso 1 1 calc R U
C14 C 0.43185(8) 0.3799(3) 0.3372(3) 0.0201(5) Uani 1 1 d . .
H14 H 0.4473 0.2967 0.4322 0.024 Uiso 1 1 calc R U
H2 H 0.2875 0.2575 0.1413 0.050 Uiso 1 1 d . .
C15 C 0.04122(8) 0.5002(3) 0.2833(3) 0.0207(5) Uani 1 1 d . .
H15 H 0.0069 0.4978 0.3162 0.025 Uiso 1 1 calc R U
C16 C 0.05375(8) 0.6072(3) 0.1299(3) 0.0190(5) Uani 1 1 d . .
H16 H 0.0280 0.6798 0.0587 0.023 Uiso 1 1 calc R U
C17 C 0.10346(7) 0.6096(3) 0.0793(3) 0.0176(4) Uani 1 1 d . .
H17 H 0.1116 0.6841 -0.0260 0.021 Uiso 1 1 calc R U
N1 N 0.30518(6) 0.9927(2) 0.1286(2) 0.0201(4) Uani 1 1 d . .
N2 N 0.27180(6) 0.3625(2) 0.1228(2) 0.0168(4) Uani 1 1 d . .
N3 N 0.22186(6) 0.3578(2) 0.1686(2) 0.0172(4) Uani 1 1 d . .

loop_
_atom_site_aniso_label
_atom_site_aniso_U_11
_atom_site_aniso_U_22
_atom_site_aniso_U_33
_atom_site_aniso_U_23
_atom_site_aniso_U_13
_atom_site_aniso_U_12
C1 0.0192(10) 0.0133(10) 0.0145(9) -0.0027(7) 0.0029(8) -0.0014(8)
C2 0.0203(10) 0.0124(10) 0.0131(9) -0.0013(7) 0.0015(8) -0.0015(8)
C3 0.0189(10) 0.0124(10) 0.0115(9) -0.0019(7) 0.0041(7) -0.0010(7)
C4 0.0191(11) 0.0116(10) 0.0127(9) -0.0046(7) 0.0046(7) -0.0001(8)
C5 0.0210(11) 0.0135(10) 0.0139(9) -0.0006(8) 0.0037(8) 0.0001(8)
C6 0.0212(11) 0.0179(11) 0.0203(10) -0.0017(8) 0.0072(8) -0.0033(8)
C7 0.0176(10) 0.0212(11) 0.0198(10) -0.0054(8) 0.0023(8) 0.0012(8)
C8 0.0224(11) 0.0187(11) 0.0204(10) 0.0030(8) 0.0027(8) 0.0018(8)
C9 0.0250(12) 0.0225(11) 0.0200(10) 0.0041(9) 0.0065(8) -0.0015(9)
C10 0.0191(10) 0.0126(10) 0.0122(9) 0.0008(7) 0.0056(7) -0.0003(8)
C11 0.0197(11) 0.0164(10) 0.0150(9) 0.0016(8) 0.0032(8) 0.0004(8)
C12 0.0179(10) 0.0143(10) 0.0125(9) 0.0030(7) 0.0049(7) 0.0031(8)
C13 0.0208(11) 0.0147(10) 0.0159(10) -0.0012(8) 0.0063(8) 0.0009(8)
C14 0.0243(11) 0.0202(11) 0.0158(10) 0.0015(8) 0.0026(8) 0.0047(9)
C15 0.0173(10) 0.0244(11) 0.0212(10) -0.0039(8) 0.0060(8) -0.0026(8)
C16 0.0189(10) 0.0178(11) 0.0203(10) -0.0022(8) 0.0022(8) 0.0009(8)
C17 0.0208(11) 0.0161(10) 0.0161(10) 0.0005(8) 0.0032(8) -0.0012(8)
N1 0.0254(10) 0.0144(9) 0.0216(9) 0.0010(7) 0.0073(7) 0.0025(7)
N2 0.0167(9) 0.0115(8) 0.0228(9) -0.0002(7) 0.0055(7) -0.0002(6)
N3 0.0172(9) 0.0140(9) 0.0209(9) -0.0016(7) 0.0042(7) -0.0012(7)

loop_
_atom_type_symbol
_atom_type_description
_atom_type_scat_dispersion_real
_atom_type_scat_dispersion_imag
_atom_type_scat_source
C C 0.0033 0.0016 'International Tables Vol C Tables 4.2.6.8 and 6.1.1.4'
H H 0.0000 0.0000 'International Tables Vol C Tables 4.2.6.8 and 6.1.1.4'
N N 0.0061 0.0033 'International Tables Vol C Tables 4.2.6.8 and 6.1.1.4'

loop_
_geom_angle_atom_site_label_1
_geom_angle_atom_site_label_2
_geom_angle_atom_site_label_3
_geom_angle
C8 C1 C17 118.49(18)
C8 C1 C2 120.93(17)
C17 C1 C2 120.57(17)
N3 C2 C1 117.44(17)
N3 C2 C11 120.83(17)
C1 C2 C11 121.63(16)
C10 C3 N2 116.65(17)
C10 C3 C4 126.20(17)
N2 C3 C4 117.14(16)
C13 C4 C5 118.83(17)
C13 C4 C3 120.82(17)
C5 C4 C3 120.35(17)
C6 C5 C4 120.41(18)
C6 C5 H5 119.8
C4 C5 H5 119.8
C7 C6 C5 120.43(18)
C7 C6 H6 119.8
C5 C6 H6 119.8
C6 C7 C14 119.39(18)
C6 C7 H7 120.3
C14 C7 H7 120.3
C9 C8 C1 120.78(18)
C9 C8 H8 119.6
C1 C8 H8 119.6
C8 C9 C15 120.09(19)
C8 C9 H9 120.0
C15 C9 H9 120.0
C3 C10 C12 123.32(17)
C3 C10 C11 117.08(16)
C12 C10 C11 119.59(16)
C10 C11 C2 106.76(15)
C10 C11 H11A 110.4
C2 C11 H11A 110.4
C10 C11 H11B 110.4
C2 C11 H11B 110.4
H11A C11 H11B 108.6
N1 C12 C10 176.1(2)
C14 C13 C4 120.59(18)
C14 C13 H13 119.7
C4 C13 H13 119.7
C13 C14 C7 120.33(18)
C13 C14 H14 119.8
C7 C14 H14 119.8
C16 C15 C9 119.57(19)
C16 C15 H15 120.2
C9 C15 H15 120.2
C15 C16 C17 120.61(18)
C15 C16 H16 119.7
C17 C16 H16 119.7
C16 C17 C1 120.44(18)
C16 C17 H17 119.8
C1 C17 H17 119.8
C3 N2 N3 122.34(15)
C3 N2 H2 121.8
N3 N2 H2 112.4
C2 N3 N2 116.19(15)

loop_
_geom_bond_atom_site_label_1
_geom_bond_atom_site_label_2
_geom_bond_distance
C1 C8 1.398(3)
C1 C17 1.399(3)
C1 C2 1.476(3)
C2 N3 1.292(2)
C2 C11 1.511(3)
C3 C10 1.365(3)
C3 N2 1.365(2)
C3 C4 1.480(3)
C4 C13 1.397(3)
C4 C5 1.397(3)
C5 C6 1.388(3)
C5 H5 0.9500
C6 C7 1.388(3)
C6 H6 0.9500
C7 C14 1.394(3)
C7 H7 0.9500
C8 C9 1.385(3)
C8 H8 0.9500
C9 C15 1.390(3)
C9 H9 0.9500
C10 C12 1.414(3)
C10 C11 1.509(3)
C11 H11A 0.9900
C11 H11B 0.9900
C12 N1 1.150(2)
C13 C14 1.384(3)
C13 H13 0.9500
C14 H14 0.9500
C15 C16 1.384(3)
C15 H15 0.9500
C16 C17 1.384(3)
C16 H16 0.9500
C17 H17 0.9500
N2 N3 1.379(2)
N2 H2 0.8844
